data_4310030
loop_
_publ_author_name
'Pavel Karen'
'Emmanuelle Suard'
'Fran\,cois Fauth'

_publ_contact_author_address
; Pavel Karen                             
  Department of Chemistry                 
  University of Oslo                      
  POBox 1033 Blindern                     
  N-0315 OSLO, Norway 
;
_publ_contact_author_email 'pavel.karen at kjemi.uio.no'
_publ_contact_author_fax '+ 4722855441'
_publ_contact_author_phone '+ 4722855590'
_publ_section_title
;
Crystal Structure of Stoichiometric YBa2Fe3O8
;
_journal_name_full 'Inorganic Chemistry'
_journal_page_first 8170
_journal_page_last 8172
_journal_paper_doi 10.1021/ic048746b
_journal_volume 44
_journal_year 2005
_chemical_formula_sum Fe
_chemical_formula_weight 55.85
_chemical_name_systematic ' ?'
_space_group_IT_number 72
_symmetry_cell_setting orthorhombic
_symmetry_space_group_name_Hall '-I 2 2c'
_symmetry_space_group_name_H-M 'I b a m'
_audit_author_name 'Pavel Karen'
_audit_creation_date 2005-04-23T16:53
_audit_creation_method 'from EXP file using GSAS2CIF'
_audit_update_record ' 2005-04-23T16:53  Initial CIF as created by GSAS2CIF'
_cell_angle_alpha 90.0
_cell_angle_beta 90.0
_cell_angle_gamma 90.0
_cell_formula_units_Z 12
_cell_length_a 5.54077
_cell_length_b 5.54077
_cell_length_c 23.64884
_cell_volume 726.023
_computing_structure_refinement GSAS
_pd_block_id 2005-04-23T16:53|YBFO8_phase4|Pavel_Karen||
_pd_phase_name 'magnetic phase 1'
_pd_proc_ls_prof_R_factor 0.0271
_pd_proc_ls_prof_wR_factor 0.0417
_refine_ls_goodness_of_fit_all 1.92
_refine_ls_matrix_type full
_refine_ls_number_parameters 152
_refine_ls_number_restraints 0
_refine_ls_shift/su_max 0.04
_refine_ls_shift/su_mean 0.00
_cod_data_source_file ic048746bsi20050425_045928_ph4.cif
_cod_data_source_block YBFO8_phase_4
_cod_original_cell_volume 726.02362
_cod_database_code 4310030
_cod_database_fobs_code 4310030

loop_
_symmetry_equiv_pos_site_id
_symmetry_equiv_pos_as_xyz
1 +x,+y,+z
2 -x+1/2,+y+1/2,+z
3 +x+1/2,-y+1/2,+z
4 -x,-y,+z
-1 -x,-y,-z
-2 +x+1/2,-y+1/2,-z
-3 -x+1/2,+y+1/2,-z
-4 +x,+y,-z
101 +x+1/2,+y+1/2,+z+1/2
102 -x,+y,+z+1/2
103 +x,-y,+z+1/2
104 -x+1/2,-y+1/2,+z+1/2
-101 -x+1/2,-y+1/2,-z+1/2
-102 +x,-y,-z+1/2
-103 -x,+y,-z+1/2
-104 +x+1/2,+y+1/2,-z+1/2

loop_
_atom_site_type_symbol
_atom_site_label
_atom_site_fract_x
_atom_site_fract_y
_atom_site_fract_z
_atom_site_occupancy
_atom_site_thermal_displace_type
_atom_site_U_iso_or_equiv
_atom_site_symmetry_multiplicity
Fe Fe(1) 0.0 0.5 0.25 1.0 Uiso 0.00362(23) 4
Fe Fe(2) 0.0 0.5 0.079960(34) 1.0 Uiso 0.00229(14) 8

loop_
_atom_type_symbol
_atom_type_number_in_cell
Fe 12.0

loop_
_geom_angle_atom_site_label_1
_geom_angle_atom_site_label_2
_geom_angle_atom_site_label_3
_geom_angle
_geom_angle_site_symmetry_1
_geom_angle_site_symmetry_2
_geom_angle_site_symmetry_3
_geom_angle_publ_flag
? ? ? ? ? ? ? ?

loop_
_geom_bond_atom_site_label_1
_geom_bond_atom_site_label_2
_geom_bond_distance
_geom_bond_site_symmetry_1
_geom_bond_site_symmetry_2
_geom_bond_publ_flag
? ? ? ? ? ?

loop_
_pd_block_diffractogram_id
2005-04-23T16:53|YBFO8_H_02|Pavel_Karen|D2B
2005-04-23T16:53|YBFO8_H_03|Pavel_Karen|D2B

loop_
_cod_related_entry_id
_cod_related_entry_database
_cod_related_entry_code
1 ChemSpider 22368
